data_1503775
loop_
_publ_author_name
'Jones, Raymond C. F.'
'Yau, Sze Chak'
'Iley, James N.'
'Smith, Janet E.'
'Dickson, James'
'Elsegood, Mark R. J.'
'McKee, Vickie'
'Coles, Simon J.'

_publ_section_title
;
 Synthesis of the pyoverdin chromophore by a biomimetic oxidative
 cyclization.
;
_journal_issue 7
_journal_name_full 'Organic letters'
_journal_page_first 1519
_journal_page_last 1522
_journal_paper_doi 10.1021/ol802804c
_journal_volume 11
_journal_year 2009
_chemical_formula_moiety 'C14 H21 N2 O2, C F3 O3 S'
_chemical_formula_sum 'C15 H21 F3 N2 O5 S'
_chemical_formula_weight 398.40
_chemical_name_systematic
;
 ?
;
_space_group_IT_number 14
_symmetry_cell_setting monoclinic
_symmetry_space_group_name_Hall '-P 2ybc'
_symmetry_space_group_name_H-M 'P 1 21/c 1'
_atom_sites_solution_hydrogens 'geom except H4 coords freely refined'
_atom_sites_solution_primary direct
_atom_sites_solution_secondary difmap
_audit_creation_method SHELXL-97
_cell_angle_alpha 90.00
_cell_angle_beta 114.243(2)
_cell_angle_gamma 90.00
_cell_formula_units_Z 4
_cell_length_a 10.3397(8)
_cell_length_b 17.5817(14)
_cell_length_c 10.9510(9)
_cell_measurement_reflns_used 3181
_cell_measurement_temperature 150(2)
_cell_measurement_theta_max 26.69
_cell_measurement_theta_min 2.16
_cell_volume 1815.2(3)
_computing_cell_refinement 'Bruker SAINT'
_computing_data_collection 'Bruker SMART'
_computing_data_reduction 'Bruker SAINT'
_computing_molecular_graphics 'Bruker SHELXTL'
_computing_publication_material 'Bruker SHELXTL and local programs'
_computing_structure_refinement 'Bruker SHELXTL'
_computing_structure_solution 'Bruker SHELXTL'
_diffrn_ambient_temperature 150(2)
_diffrn_measured_fraction_theta_full 1.000
_diffrn_measured_fraction_theta_max 1.000
_diffrn_measurement_device_type 'Bruker SMART 1000 CCD diffractometer'
_diffrn_measurement_method '\w rotation with narrow frames'
_diffrn_radiation_monochromator graphite
_diffrn_radiation_source 'sealed tube'
_diffrn_radiation_type MoK\a
_diffrn_radiation_wavelength 0.71073
_diffrn_reflns_av_R_equivalents 0.0406
_diffrn_reflns_av_sigmaI/netI 0.0380
_diffrn_reflns_limit_h_max 12
_diffrn_reflns_limit_h_min -12
_diffrn_reflns_limit_k_max 20
_diffrn_reflns_limit_k_min -20
_diffrn_reflns_limit_l_max 13
_diffrn_reflns_limit_l_min -13
_diffrn_reflns_number 13091
_diffrn_reflns_theta_full 25.00
_diffrn_reflns_theta_max 25.00
_diffrn_reflns_theta_min 2.16
_diffrn_standards_decay_% 0
_diffrn_standards_number 0
_exptl_absorpt_coefficient_mu 0.237
_exptl_absorpt_correction_T_max 0.991
_exptl_absorpt_correction_T_min 0.932
_exptl_absorpt_correction_type multi-scan
_exptl_absorpt_process_details 'SADABS v2.10, Sheldrick, G.M., (2003)'
_exptl_crystal_colour colourless
_exptl_crystal_density_diffrn 1.458
_exptl_crystal_density_method 'not measured'
_exptl_crystal_description plate
_exptl_crystal_F_000 832
_exptl_crystal_size_max 0.30
_exptl_crystal_size_mid 0.16
_exptl_crystal_size_min 0.04
_refine_diff_density_max 0.505
_refine_diff_density_min -0.419
_refine_diff_density_rms 0.061
_refine_ls_extinction_method none
_refine_ls_goodness_of_fit_ref 1.048
_refine_ls_hydrogen_treatment mixed
_refine_ls_matrix_type full
_refine_ls_number_parameters 267
_refine_ls_number_reflns 3196
_refine_ls_number_restraints 86
_refine_ls_restrained_S_all 1.125
_refine_ls_R_factor_all 0.0899
_refine_ls_R_factor_gt 0.0540
_refine_ls_shift/su_max 0.000
_refine_ls_shift/su_mean 0.000
_refine_ls_structure_factor_coef Fsqd
_refine_ls_weighting_details 'calc w=1/[\s^2^(Fo^2^)+(0.0350P)^2^+3.7526P] where P=(Fo^2^+2Fc^2^)/3'
_refine_ls_weighting_scheme calc
_refine_ls_wR_factor_gt 0.1143
_refine_ls_wR_factor_ref 0.1386
_reflns_number_gt 2134
_reflns_number_total 3196
_reflns_threshold_expression I>2\s(I)
_cod_data_source_file ol802804c_si_004.cif
_cod_data_source_block 15b
_cod_original_sg_symbol_H-M P2(1)/c
_cod_database_code 1503775

loop_
_symmetry_equiv_pos_as_xyz
'x, y, z'
'-x, y+1/2, -z+1/2'
'-x, -y, -z'
'x, -y-1/2, z-1/2'

loop_
_atom_site_label
_atom_site_type_symbol
_atom_site_fract_x
_atom_site_fract_y
_atom_site_fract_z
_atom_site_U_iso_or_equiv
_atom_site_adp_type
_atom_site_occupancy
_atom_site_symmetry_multiplicity
_atom_site_calc_flag
_atom_site_refinement_flags
_atom_site_disorder_assembly
_atom_site_disorder_group
N1A N 0.2837(3) 0.36176(17) 0.2787(3) 0.0294(7) Uani 1 1 d . . .
C1 C 0.4172(4) 0.3310(2) 0.3797(3) 0.0394(10) Uani 1 1 d . . .
H1A H 0.4116 0.2748 0.3810 0.047 Uiso 1 1 calc R . .
H1B H 0.4318 0.3502 0.4695 0.047 Uiso 1 1 calc R . .
C2 C 0.5405(4) 0.3544(3) 0.3482(4) 0.0485(11) Uani 1 1 d . . .
H2A H 0.6282 0.3296 0.4120 0.058 Uiso 1 1 calc R . .
H2B H 0.5538 0.4101 0.3586 0.058 Uiso 1 1 calc R . .
C3 C 0.5148(4) 0.3320(3) 0.2070(4) 0.0453(11) Uani 1 1 d . . .
H3A H 0.5845 0.3576 0.1804 0.054 Uiso 1 1 calc R . .
H3B H 0.5264 0.2764 0.2020 0.054 Uiso 1 1 calc R . .
N4 N 0.3711(3) 0.35431(19) 0.1169(3) 0.0336(8) Uani 1 1 d . . .
H4 H 0.356(4) 0.360(2) 0.039(4) 0.040 Uiso 1 1 d . . .
C4A C 0.2676(4) 0.36931(19) 0.1531(3) 0.0280(8) Uani 1 1 d . . .
C5 C 0.1314(4) 0.3963(2) 0.0454(3) 0.0315(8) Uani 1 1 d . . .
H5A H 0.1066 0.3626 -0.0334 0.038 Uiso 1 1 calc R . .
H5B H 0.1460 0.4481 0.0179 0.038 Uiso 1 1 calc R . .
C6 C 0.0077(4) 0.3982(2) 0.0859(3) 0.0306(8) Uani 1 1 d . . .
H6A H -0.0301 0.3462 0.0827 0.037 Uiso 1 1 calc R . .
H6B H -0.0691 0.4304 0.0225 0.037 Uiso 1 1 calc R . .
C7A C 0.0566(4) 0.4302(2) 0.2278(3) 0.0290(8) Uani 1 1 d . . .
C7 C -0.0659(4) 0.4364(2) 0.2678(4) 0.0350(9) Uani 1 1 d . . .
H7 H -0.1278 0.4786 0.2350 0.042 Uiso 1 1 calc R . .
C8 C -0.0936(4) 0.3873(2) 0.3451(4) 0.0389(9) Uani 1 1 d . . .
H8 H -0.1707 0.3972 0.3688 0.047 Uiso 1 1 calc R . .
C9 C -0.0099(5) 0.3185(2) 0.3954(4) 0.0436(10) Uani 1 1 d . . .
O1 O -0.0380(4) 0.27242(17) 0.4643(4) 0.0683(10) Uani 1 1 d . . .
C10 C 0.1109(4) 0.3047(2) 0.3538(4) 0.0353(9) Uani 1 1 d . . .
H10A H 0.0767 0.2725 0.2725 0.042 Uiso 1 1 calc R . .
H10B H 0.1875 0.2767 0.4260 0.042 Uiso 1 1 calc R . .
C10A C 0.1711(4) 0.37874(19) 0.3251(3) 0.0284(8) Uani 1 1 d . . .
H10C H 0.2165 0.4069 0.4118 0.034 Uiso 1 1 calc R . .
O2 O 0.1097(3) 0.50451(13) 0.2203(2) 0.0314(6) Uani 1 1 d . . .
C11 C 0.1597(4) 0.5488(2) 0.3418(3) 0.0363(9) Uani 1 1 d . . .
H11A H 0.2632 0.5416 0.3924 0.044 Uiso 1 1 calc R . .
H11B H 0.1117 0.5323 0.3991 0.044 Uiso 1 1 calc R . .
C12 C 0.1281(6) 0.6302(2) 0.3049(4) 0.0592(14) Uani 1 1 d . . .
H12A H 0.1728 0.6455 0.2453 0.089 Uiso 1 1 calc R . .
H12B H 0.1654 0.6615 0.3861 0.089 Uiso 1 1 calc R . .
H12C H 0.0252 0.6373 0.2591 0.089 Uiso 1 1 calc R . .
C13 C 0.5297(6) 0.4099(3) -0.1689(6) 0.0795(13) Uani 1 1 d DU . .
F1 F 0.6128(19) 0.3588(9) -0.0857(17) 0.117(5) Uani 0.44(2) 1 d PDU A 1
F2 F 0.5995(14) 0.4464(11) -0.2334(16) 0.133(4) Uani 0.44(2) 1 d PDU A 1
F3 F 0.5271(18) 0.4682(7) -0.0864(14) 0.137(4) Uani 0.44(2) 1 d PDU A 1
F1X F 0.5803(13) 0.3497(5) -0.0863(10) 0.071(2) Uani 0.56(2) 1 d PDU A 2
F2X F 0.5891(9) 0.3983(10) -0.2597(8) 0.117(3) Uani 0.56(2) 1 d PDU A 2
F3X F 0.5769(11) 0.4724(4) -0.1073(12) 0.113(3) Uani 0.56(2) 1 d PDU A 2
S1 S 0.34277(12) 0.39427(6) -0.26301(9) 0.0398(3) Uani 1 1 d . A .
O3 O 0.2926(3) 0.3860(2) -0.1606(3) 0.0673(10) Uani 1 1 d . . .
O4 O 0.2923(5) 0.4595(2) -0.3465(4) 0.0841(12) Uani 1 1 d . . .
O5 O 0.3401(4) 0.3266(2) -0.3337(3) 0.0804(12) Uani 1 1 d . . .

loop_
_atom_site_aniso_label
_atom_site_aniso_U_11
_atom_site_aniso_U_22
_atom_site_aniso_U_33
_atom_site_aniso_U_23
_atom_site_aniso_U_13
_atom_site_aniso_U_12
N1A 0.0336(17) 0.0335(17) 0.0216(15) 0.0033(12) 0.0118(13) 0.0024(14)
C1 0.038(2) 0.052(3) 0.0245(19) 0.0082(18) 0.0096(17) 0.0059(19)
C2 0.036(2) 0.071(3) 0.035(2) 0.007(2) 0.0105(19) -0.002(2)
C3 0.032(2) 0.066(3) 0.038(2) 0.009(2) 0.0150(19) 0.003(2)
N4 0.0371(19) 0.0422(19) 0.0240(16) 0.0028(14) 0.0153(15) -0.0015(15)
C4A 0.037(2) 0.0230(18) 0.0245(18) -0.0005(14) 0.0138(16) -0.0021(16)
C5 0.041(2) 0.032(2) 0.0200(17) -0.0026(15) 0.0110(16) 0.0035(17)
C6 0.036(2) 0.029(2) 0.0240(17) -0.0037(15) 0.0094(16) 0.0025(17)
C7A 0.039(2) 0.0252(19) 0.0241(18) -0.0005(14) 0.0146(16) 0.0004(16)
C7 0.037(2) 0.038(2) 0.033(2) -0.0047(17) 0.0163(18) 0.0032(18)
C8 0.043(2) 0.041(2) 0.041(2) -0.0069(19) 0.025(2) -0.0060(19)
C9 0.063(3) 0.033(2) 0.048(2) -0.0057(19) 0.036(2) -0.010(2)
O1 0.107(3) 0.0420(19) 0.094(3) 0.0136(17) 0.079(2) -0.0011(18)
C10 0.049(2) 0.027(2) 0.036(2) 0.0035(16) 0.0230(19) 0.0011(18)
C10A 0.039(2) 0.0272(19) 0.0228(17) 0.0000(14) 0.0159(16) 0.0019(16)
O2 0.0485(16) 0.0234(13) 0.0229(12) -0.0020(10) 0.0151(11) -0.0035(12)
C11 0.050(2) 0.031(2) 0.0245(18) -0.0071(16) 0.0119(17) -0.0049(18)
C12 0.096(4) 0.031(2) 0.033(2) -0.0080(18) 0.009(2) 0.005(2)
C13 0.075(4) 0.086(3) 0.088(4) 0.0110(19) 0.045(3) -0.032(3)
F1 0.049(9) 0.159(7) 0.109(7) 0.039(5) -0.002(5) -0.033(5)
F2 0.108(6) 0.147(10) 0.172(8) 0.031(6) 0.085(6) -0.061(7)
F3 0.131(9) 0.118(5) 0.181(8) -0.070(5) 0.082(6) -0.112(6)
F1X 0.028(5) 0.094(3) 0.073(4) 0.003(3) 0.004(3) -0.006(4)
F2X 0.078(4) 0.169(10) 0.138(5) 0.011(5) 0.078(4) -0.041(6)
F3X 0.070(5) 0.092(3) 0.170(7) -0.011(4) 0.044(4) -0.056(4)
S1 0.0527(7) 0.0449(6) 0.0301(5) 0.0075(4) 0.0253(5) 0.0098(5)
O3 0.051(2) 0.127(3) 0.0307(15) 0.0131(18) 0.0237(15) 0.001(2)
O4 0.121(3) 0.074(3) 0.068(2) 0.037(2) 0.050(2) 0.043(2)
O5 0.110(3) 0.067(2) 0.0445(19) -0.0151(17) 0.012(2) 0.026(2)

loop_
_atom_type_symbol
_atom_type_description
_atom_type_scat_dispersion_real
_atom_type_scat_dispersion_imag
_atom_type_scat_source
C C 0.0033 0.0016 'International Tables Vol C Tables 4.2.6.8 and 6.1.1.4'
H H 0.0000 0.0000 'International Tables Vol C Tables 4.2.6.8 and 6.1.1.4'
N N 0.0061 0.0033 'International Tables Vol C Tables 4.2.6.8 and 6.1.1.4'
O O 0.0106 0.0060 'International Tables Vol C Tables 4.2.6.8 and 6.1.1.4'
F F 0.0171 0.0103 'International Tables Vol C Tables 4.2.6.8 and 6.1.1.4'
S S 0.1246 0.1234 'International Tables Vol C Tables 4.2.6.8 and 6.1.1.4'

loop_
_geom_angle_atom_site_label_1
_geom_angle_atom_site_label_2
_geom_angle_atom_site_label_3
_geom_angle
C4A N1A C1 119.8(3)
C4A N1A C10A 123.8(3)
C1 N1A C10A 116.3(3)
N1A C1 C2 110.3(3)
C1 C2 C3 110.7(3)
N4 C3 C2 109.0(3)
C4A N4 C3 125.4(3)
N4 C4A N1A 121.6(3)
N4 C4A C5 116.5(3)
N1A C4A C5 121.9(3)
C4A C5 C6 114.2(3)
C5 C6 C7A 109.8(3)
O2 C7A C7 109.8(3)
O2 C7A C10A 112.1(3)
C7 C7A C10A 110.2(3)
O2 C7A C6 104.6(3)
C7 C7A C6 110.8(3)
C10A C7A C6 109.2(3)
C8 C7 C7A 124.8(4)
C7 C8 C9 122.2(4)
O1 C9 C8 122.0(4)
O1 C9 C10 120.9(4)
C8 C9 C10 117.1(3)
C9 C10 C10A 112.4(3)
N1A C10A C7A 112.0(3)
N1A C10A C10 110.0(3)
C7A C10A C10 112.6(3)
C7A O2 C11 116.2(2)
O2 C11 C12 108.3(3)
F3X C13 F1 102.8(13)
F3X C13 F1X 111.2(8)
F1 C13 F2 110.3(9)
F1 C13 F3 103.7(10)
F2 C13 F3 98.5(7)
F3X C13 F2X 108.8(6)
F1X C13 F2X 101.7(7)
F3X C13 S1 121.4(6)
F1 C13 S1 122.3(10)
F1X C13 S1 107.1(6)
F2 C13 S1 116.7(8)
F3 C13 S1 100.6(7)
F2X C13 S1 104.8(6)
O5 S1 O3 114.5(2)
O5 S1 O4 114.0(2)
O3 S1 O4 115.6(2)
O5 S1 C13 102.5(2)
O3 S1 C13 102.6(2)
O4 S1 C13 105.6(2)

loop_
_geom_bond_atom_site_label_1
_geom_bond_atom_site_label_2
_geom_bond_distance
N1A C4A 1.322(4)
N1A C1 1.472(5)
N1A C10A 1.480(4)
C1 C2 1.509(5)
C2 C3 1.509(5)
C3 N4 1.460(5)
N4 C4A 1.312(5)
C4A C5 1.495(5)
C5 C6 1.517(5)
C6 C7A 1.530(5)
C7A O2 1.432(4)
C7A C7 1.504(5)
C7A C10A 1.523(5)
C7 C8 1.320(5)
C8 C9 1.457(6)
C9 O1 1.221(5)
C9 C10 1.515(5)
C10 C10A 1.530(5)
O2 C11 1.442(4)
C11 C12 1.486(5)
C13 F3X 1.277(7)
C13 F1 1.316(8)
C13 F1X 1.350(7)
C13 F2 1.360(8)
C13 F3 1.374(8)
C13 F2X 1.381(8)
C13 S1 1.800(6)
S1 O5 1.413(3)
S1 O3 1.423(3)
S1 O4 1.425(3)

loop_
_geom_hbond_atom_site_label_D
_geom_hbond_atom_site_label_H
_geom_hbond_atom_site_label_A
_geom_hbond_distance_DH
_geom_hbond_distance_HA
_geom_hbond_distance_DA
_geom_hbond_angle_DHA
N4 H4 O3 0.81(4) 2.06(4) 2.860(4) 171(4)

loop_
_geom_torsion_atom_site_label_1
_geom_torsion_atom_site_label_2
_geom_torsion_atom_site_label_3
_geom_torsion_atom_site_label_4
_geom_torsion
C4A N1A C1 C2 33.2(5)
C10A N1A C1 C2 -150.0(3)
N1A C1 C2 C3 -54.2(5)
C1 C2 C3 N4 46.6(5)
C2 C3 N4 C4A -19.1(6)
C3 N4 C4A N1A -3.3(6)
C3 N4 C4A C5 175.9(4)
C1 N1A C4A N4 -4.2(5)
C10A N1A C4A N4 179.3(3)
C1 N1A C4A C5 176.7(3)
C10A N1A C4A C5 0.1(5)
N4 C4A C5 C6 168.8(3)
N1A C4A C5 C6 -12.0(5)
C4A C5 C6 C7A 42.3(4)
C5 C6 C7A O2 58.9(4)
C5 C6 C7A C7 177.2(3)
C5 C6 C7A C10A -61.3(4)
O2 C7A C7 C8 -144.4(4)
C10A C7A C7 C8 -20.5(5)
C6 C7A C7 C8 100.5(4)
C7A C7 C8 C9 -3.1(6)
C7 C8 C9 O1 -178.2(4)
C7 C8 C9 C10 -0.7(6)
O1 C9 C10 C10A -154.5(4)
C8 C9 C10 C10A 27.9(5)
C4A N1A C10A C7A -19.7(5)
C1 N1A C10A C7A 163.6(3)
C4A N1A C10A C10 106.4(4)
C1 N1A C10A C10 -70.3(4)
O2 C7A C10A N1A -65.9(4)
C7 C7A C10A N1A 171.5(3)
C6 C7A C10A N1A 49.6(4)
O2 C7A C10A C10 169.4(3)
C7 C7A C10A C10 46.8(4)
C6 C7A C10A C10 -75.1(4)
C9 C10 C10A N1A -177.3(3)
C9 C10 C10A C7A -51.5(4)
C7 C7A O2 C11 59.3(4)
C10A C7A O2 C11 -63.5(4)
C6 C7A O2 C11 178.3(3)
C7A O2 C11 C12 -146.2(4)
F3X C13 S1 O5 169.1(8)
F1 C13 S1 O5 -56.9(11)
F1X C13 S1 O5 -61.8(7)
F2 C13 S1 O5 84.1(11)
F3 C13 S1 O5 -170.7(8)
F2X C13 S1 O5 45.6(7)
F3X C13 S1 O3 -72.0(9)
F1 C13 S1 O3 62.0(11)
F1X C13 S1 O3 57.2(7)
F2 C13 S1 O3 -156.9(11)
F3 C13 S1 O3 -51.7(8)
F2X C13 S1 O3 164.6(7)
F3X C13 S1 O4 49.5(9)
F1 C13 S1 O4 -176.5(11)
F1X C13 S1 O4 178.6(6)
F2 C13 S1 O4 -35.5(11)
F3 C13 S1 O4 69.7(8)
F2X C13 S1 O4 -73.9(7)
